data_7121002
loop_
_publ_author_name
'Gunawardana, C. A.'
'\/Dakovi\'c, M'
'Aaker\"oy, C B'

_publ_section_title
;
 Diamondoid architectures from halogen-bonded halides.
;
_journal_issue 6
_journal_name_full 'Chemical communications (Cambridge, England)'
_journal_page_first 607
_journal_page_last 610
_journal_paper_doi 10.1039/c7cc08839f
_journal_volume 54
_journal_year 2018
_chemical_formula_moiety 'C33 H16 I4, C24 H20 P, Br'
_chemical_formula_sum 'C57 H36 Br I4 P'
_chemical_formula_weight 1339.34
_space_group_crystal_system monoclinic
_space_group_IT_number 15
_space_group_name_Hall '-I 2ya'
_space_group_name_H-M_alt 'I 1 2/a 1'
_symmetry_space_group_name_Hall '-I 2ya'
_symmetry_space_group_name_H-M 'I 1 2/a 1'
_atom_sites_solution_hydrogens geom
_audit_creation_method SHELXL-2014
_audit_update_record
;
2017-10-30 deposited with the CCDC.
2017-12-15 downloaded from the CCDC.
;
_cell_angle_alpha 90
_cell_angle_beta 90.184(4)
_cell_angle_gamma 90
_cell_formula_units_Z 8
_cell_length_a 17.4076(9)
_cell_length_b 17.4445(11)
_cell_length_c 34.0495(19)
_cell_measurement_reflns_used 4091
_cell_measurement_temperature 296(2)
_cell_measurement_theta_max 26.5650
_cell_measurement_theta_min 4.5850
_cell_volume 10339.7(10)
_computing_cell_refinement
;
CrysAlisPro, Agilent Technologies, Version 1.171.37.35 
;
_computing_data_collection
;
CrysAlisPro, Agilent Technologies, Version 1.171.37.35
;
_computing_data_reduction
;
CrysAlisPro, Agilent Technologies, Version 1.171.37.35 
;
_computing_molecular_graphics
;
Mercury (Bruno et al., 2002)
;
_computing_publication_material
;
SHELXL-2014/7 (Sheldrick, 2013) and PLATON (Spek, 2003)
;
_computing_structure_refinement
;
SHELXL-2014/7 (Sheldrick, 2014)
;
_computing_structure_solution
;
SHELXS-2014/7 (Sheldrick, 2014)
;
_diffrn_ambient_temperature 296(2)
_diffrn_detector_area_resol_mean 16.3426
_diffrn_measured_fraction_theta_full 0.995
_diffrn_measured_fraction_theta_max 0.996
_diffrn_measurement_device_type 'Xcalibur, Sapphire3'
_diffrn_measurement_method '\w scans'
_diffrn_radiation_monochromator graphite
_diffrn_radiation_type MoK\a
_diffrn_radiation_wavelength 0.71073
_diffrn_reflns_av_R_equivalents 0.0386
_diffrn_reflns_av_unetI/netI 0.0579
_diffrn_reflns_limit_h_max 16
_diffrn_reflns_limit_h_min -22
_diffrn_reflns_limit_k_max 19
_diffrn_reflns_limit_k_min -22
_diffrn_reflns_limit_l_max 41
_diffrn_reflns_limit_l_min -43
_diffrn_reflns_number 23245
_diffrn_reflns_theta_full 25.242
_diffrn_reflns_theta_max 27.000
_diffrn_reflns_theta_min 4.256
_diffrn_source
;
Enhance (Mo) X-ray Source
;
_exptl_absorpt_coefficient_mu 3.250
_exptl_absorpt_correction_T_max 1.00000
_exptl_absorpt_correction_T_min 0.60712
_exptl_absorpt_correction_type multi-scan
_exptl_absorpt_process_details
;
CrysAlisPro, Agilent Technologies,
Version 1.171.37.35 (release 13-08-2014 CrysAlis171 .NET)
(compiled Aug 13 2014,18:06:01)
Empirical absorption correction using spherical harmonics,
 implemented in SCALE3 ABSPACK scaling algorithm.
;
_exptl_crystal_colour yellow
_exptl_crystal_density_diffrn 1.721
_exptl_crystal_density_method 'Not Measured'
_exptl_crystal_description prism
_exptl_crystal_F_000 5120
_exptl_crystal_size_max 0.582
_exptl_crystal_size_mid 0.316
_exptl_crystal_size_min 0.276
_refine_diff_density_max 1.307
_refine_diff_density_min -0.657
_refine_diff_density_rms 0.119
_refine_ls_extinction_method none
_refine_ls_goodness_of_fit_ref 1.075
_refine_ls_hydrogen_treatment constr
_refine_ls_matrix_type full
_refine_ls_number_parameters 568
_refine_ls_number_reflns 11248
_refine_ls_number_restraints 0
_refine_ls_restrained_S_all 1.075
_refine_ls_R_factor_all 0.1105
_refine_ls_R_factor_gt 0.0661
_refine_ls_shift/su_max 0.001
_refine_ls_shift/su_mean 0.000
_refine_ls_structure_factor_coef Fsqd
_refine_ls_weighting_details 'w=1/[\s^2^(Fo^2^)+(0.0583P)^2^+17.7205P] where P=(Fo^2^+2Fc^2^)/3'
_refine_ls_weighting_scheme calc
_refine_ls_wR_factor_gt 0.1313
_refine_ls_wR_factor_ref 0.1492
_reflns_Friedel_coverage 0.000
_reflns_number_gt 7251
_reflns_number_total 11297
_reflns_threshold_expression 'I > 2\s(I)'
_cod_data_source_file c7cc08839f2.cif
_cod_data_source_block I4TEPM-Ph4PBr
_cod_depositor_comments 'Adding full bibliography for 7121002--7121004.cif.'
_cod_database_code 7121002
_shelxl_version_number 2014-7

loop_
_space_group_symop_operation_xyz
'x, y, z'
'-x+1/2, y, -z'
'x+1/2, y+1/2, z+1/2'
'-x+1, y+1/2, -z+1/2'
'-x, -y, -z'
'x-1/2, -y, z'
'-x+1/2, -y+1/2, -z+1/2'
'x, -y+1/2, z+1/2'

loop_
_atom_site_label
_atom_site_type_symbol
_atom_site_fract_x
_atom_site_fract_y
_atom_site_fract_z
_atom_site_U_iso_or_equiv
_atom_site_adp_type
_atom_site_occupancy
_atom_site_site_symmetry_order
_atom_site_calc_flag
_atom_site_refinement_flags_posn
_atom_site_refinement_flags_adp
I1 I 0.25460(3) 0.11964(3) 0.18383(2) 0.06492(17) Uani 1 1 d . .
I2 I 0.98884(3) 0.09376(3) 0.17641(2) 0.06923(17) Uani 1 1 d . .
I3 I 0.62772(3) 0.49542(3) 0.54967(2) 0.06828(17) Uani 1 1 d . .
I4 I 0.63909(3) -0.22516(4) 0.55687(2) 0.0836(2) Uani 1 1 d . .
P1 P 0.49967(10) 0.23789(11) 0.12204(5) 0.0524(4) Uani 1 1 d . .
Br1 Br 0.12829(4) 0.12676(5) 0.11550(2) 0.0671(2) Uani 1 1 d . .
C1 C 0.6292(3) 0.1285(4) 0.36524(19) 0.0442(15) Uani 1 1 d . .
C2 C 0.5572(3) 0.1274(4) 0.33798(18) 0.0423(14) Uani 1 1 d . .
C3 C 0.5152(4) 0.0612(4) 0.3316(2) 0.0575(18) Uani 1 1 d . .
H3 H 0.5262 0.0172 0.3461 0.069 Uiso 1 1 calc R U
C4 C 0.4566(4) 0.0601(5) 0.3038(2) 0.066(2) Uani 1 1 d . .
H4 H 0.4293 0.0149 0.2997 0.079 Uiso 1 1 calc R U
C5 C 0.4380(4) 0.1238(4) 0.2821(2) 0.0557(18) Uani 1 1 d . .
C6 C 0.4818(4) 0.1900(4) 0.2879(2) 0.064(2) Uani 1 1 d . .
H6 H 0.4710 0.2339 0.2733 0.077 Uiso 1 1 calc R U
C7 C 0.5408(4) 0.1910(4) 0.3149(2) 0.0596(19) Uani 1 1 d . .
H7 H 0.5703 0.2351 0.3177 0.071 Uiso 1 1 calc R U
C8 C 0.3790(4) 0.1214(4) 0.2522(2) 0.064(2) Uani 1 1 d . .
C9 C 0.3340(4) 0.1203(5) 0.2267(2) 0.067(2) Uani 1 1 d . .
C10 C 0.6963(3) 0.1248(4) 0.33546(18) 0.0430(14) Uani 1 1 d . .
C11 C 0.7099(4) 0.0566(4) 0.3156(2) 0.0575(18) Uani 1 1 d . .
H11 H 0.6816 0.0132 0.3220 0.069 Uiso 1 1 calc R U
C12 C 0.7644(4) 0.0524(4) 0.2869(2) 0.0586(18) Uani 1 1 d . .
H12 H 0.7739 0.0054 0.2750 0.070 Uiso 1 1 calc R U
C13 C 0.8056(4) 0.1153(4) 0.2751(2) 0.0538(17) Uani 1 1 d . .
C14 C 0.7893(4) 0.1842(4) 0.2933(2) 0.0612(19) Uani 1 1 d . .
H14 H 0.8149 0.2283 0.2853 0.073 Uiso 1 1 calc R U
C15 C 0.7354(4) 0.1890(4) 0.32324(19) 0.0517(16) Uani 1 1 d . .
H15 H 0.7257 0.2360 0.3351 0.062 Uiso 1 1 calc R U
C16 C 0.8609(4) 0.1096(4) 0.2433(2) 0.0634(19) Uani 1 1 d . .
C17 C 0.9063(5) 0.1007(5) 0.2184(3) 0.072(2) Uani 1 1 d . .
C18 C 0.6325(3) 0.2010(4) 0.39156(18) 0.0439(15) Uani 1 1 d . .
C19 C 0.6998(3) 0.2164(4) 0.41216(18) 0.0488(16) Uani 1 1 d . .
H19 H 0.7437 0.1877 0.4071 0.059 Uiso 1 1 calc R U
C20 C 0.7024(4) 0.2739(4) 0.44010(19) 0.0537(17) Uani 1 1 d . .
H20 H 0.7482 0.2836 0.4534 0.064 Uiso 1 1 calc R U
C21 C 0.6375(4) 0.3176(4) 0.4487(2) 0.0540(17) Uani 1 1 d . .
C22 C 0.5709(4) 0.3030(5) 0.4272(2) 0.066(2) Uani 1 1 d . .
H22 H 0.5274 0.3328 0.4314 0.079 Uiso 1 1 calc R U
C23 C 0.5687(4) 0.2450(4) 0.3999(2) 0.061(2) Uani 1 1 d . .
H23 H 0.5230 0.2352 0.3866 0.074 Uiso 1 1 calc R U
C24 C 0.6370(4) 0.3729(4) 0.4808(2) 0.0598(18) Uani 1 1 d . .
C25 C 0.6334(5) 0.4165(5) 0.5068(2) 0.071(2) Uani 1 1 d . .
C26 C 0.6293(3) 0.0635(4) 0.39534(18) 0.0438(14) Uani 1 1 d . .
C27 C 0.6927(4) 0.0189(5) 0.4030(2) 0.067(2) Uani 1 1 d . .
H28 H 0.7363 0.0251 0.3876 0.080 Uiso 1 1 calc R U
C28 C 0.6938(5) -0.0351(5) 0.4329(3) 0.076(2) Uani 1 1 d . .
H29 H 0.7373 -0.0652 0.4368 0.091 Uiso 1 1 calc R U
C29 C 0.6298(4) -0.0443(4) 0.4573(2) 0.0586(18) Uani 1 1 d . .
C30 C 0.5662(4) 0.0004(5) 0.4496(2) 0.066(2) Uani 1 1 d . .
H31 H 0.5227 -0.0052 0.4651 0.079 Uiso 1 1 calc R U
C31 C 0.5656(4) 0.0528(5) 0.4198(2) 0.0594(19) Uani 1 1 d . .
H32 H 0.5217 0.0821 0.4156 0.071 Uiso 1 1 calc R U
C32 C 0.6311(5) -0.0982(5) 0.4894(3) 0.072(2) Uani 1 1 d . .
C33 C 0.6336(5) -0.1425(5) 0.5148(3) 0.078(2) Uani 1 1 d . .
C34 C 0.4407(4) 0.1745(5) 0.0949(2) 0.0622(19) Uani 1 1 d . .
C35 C 0.3927(5) 0.2019(7) 0.0650(3) 0.097(3) Uani 1 1 d . .
H36 H 0.3945 0.2531 0.0575 0.116 Uiso 1 1 calc R U
C36 C 0.3431(6) 0.1522(9) 0.0468(4) 0.116(4) Uani 1 1 d . .
H37 H 0.3099 0.1703 0.0274 0.139 Uiso 1 1 calc R U
C37 C 0.3420(6) 0.0782(10) 0.0565(4) 0.115(4) Uani 1 1 d . .
H38 H 0.3079 0.0458 0.0435 0.138 Uiso 1 1 calc R U
C38 C 0.3887(6) 0.0480(7) 0.0847(3) 0.100(3) Uani 1 1 d . .
H39 H 0.3870 -0.0038 0.0911 0.120 Uiso 1 1 calc R U
C39 C 0.4392(5) 0.0980(5) 0.1037(3) 0.079(2) Uani 1 1 d . .
H40 H 0.4724 0.0789 0.1228 0.095 Uiso 1 1 calc R U
C40 C 0.4408(4) 0.2912(4) 0.1560(2) 0.0586(18) Uani 1 1 d . .
C41 C 0.4766(5) 0.3273(5) 0.1880(2) 0.077(2) Uani 1 1 d . .
H42 H 0.5296 0.3249 0.1913 0.092 Uiso 1 1 calc R U
C42 C 0.4309(8) 0.3668(6) 0.2147(3) 0.102(4) Uani 1 1 d . .
H43 H 0.4536 0.3918 0.2359 0.123 Uiso 1 1 calc R U
C43 C 0.3533(9) 0.3692(6) 0.2100(4) 0.107(4) Uani 1 1 d . .
H44 H 0.3235 0.3952 0.2283 0.129 Uiso 1 1 calc R U
C44 C 0.3190(6) 0.3347(6) 0.1794(4) 0.107(4) Uani 1 1 d . .
H45 H 0.2659 0.3373 0.1766 0.128 Uiso 1 1 calc R U
C45 C 0.3629(5) 0.2945(5) 0.1515(3) 0.079(2) Uani 1 1 d . .
H46 H 0.3392 0.2705 0.1303 0.095 Uiso 1 1 calc R U
C46 C 0.5695(4) 0.1830(4) 0.1492(2) 0.0523(17) Uani 1 1 d . .
C47 C 0.6393(4) 0.1652(4) 0.1318(2) 0.066(2) Uani 1 1 d . .
H48 H 0.6511 0.1838 0.1069 0.079 Uiso 1 1 calc R U
C48 C 0.6909(5) 0.1197(5) 0.1517(3) 0.079(3) Uani 1 1 d . .
H49 H 0.7379 0.1074 0.1404 0.095 Uiso 1 1 calc R U
C49 C 0.6728(6) 0.0925(5) 0.1882(3) 0.091(3) Uani 1 1 d . .
H50 H 0.7082 0.0617 0.2012 0.109 Uiso 1 1 calc R U
C50 C 0.6051(6) 0.1086(5) 0.2063(3) 0.088(3) Uani 1 1 d . .
H51 H 0.5945 0.0899 0.2313 0.106 Uiso 1 1 calc R U
C51 C 0.5506(5) 0.1553(5) 0.1856(3) 0.076(2) Uani 1 1 d . .
H52 H 0.5032 0.1666 0.1967 0.091 Uiso 1 1 calc R U
C52 C 0.5491(4) 0.3022(4) 0.0893(2) 0.0565(18) Uani 1 1 d . .
C53 C 0.5676(5) 0.2807(6) 0.0521(3) 0.085(3) Uani 1 1 d . .
H54 H 0.5533 0.2328 0.0426 0.101 Uiso 1 1 calc R U
C54 C 0.6087(5) 0.3319(8) 0.0282(3) 0.097(3) Uani 1 1 d . .
H55 H 0.6219 0.3173 0.0028 0.117 Uiso 1 1 calc R U
C55 C 0.6289(5) 0.4006(7) 0.0411(3) 0.090(3) Uani 1 1 d . .
H56 H 0.6563 0.4336 0.0249 0.108 Uiso 1 1 calc R U
C56 C 0.6100(5) 0.4227(5) 0.0776(3) 0.083(3) Uani 1 1 d . .
H57 H 0.6233 0.4715 0.0862 0.099 Uiso 1 1 calc R U
C57 C 0.5710(4) 0.3740(5) 0.1025(2) 0.066(2) Uani 1 1 d . .
H58 H 0.5596 0.3893 0.1280 0.079 Uiso 1 1 calc R U

loop_
_atom_site_aniso_label
_atom_site_aniso_U_11
_atom_site_aniso_U_22
_atom_site_aniso_U_33
_atom_site_aniso_U_23
_atom_site_aniso_U_13
_atom_site_aniso_U_12
I1 0.0667(3) 0.0720(4) 0.0560(3) 0.0127(3) -0.0177(2) -0.0214(2)
I2 0.0914(4) 0.0575(3) 0.0589(3) -0.0006(3) 0.0152(2) 0.0130(3)
I3 0.0819(4) 0.0656(4) 0.0574(3) -0.0131(3) 0.0025(2) -0.0096(3)
I4 0.0872(4) 0.0848(4) 0.0789(4) 0.0271(3) 0.0105(3) -0.0015(3)
P1 0.0529(10) 0.0477(11) 0.0567(11) 0.0001(9) 0.0023(7) 0.0036(8)
Br1 0.0743(5) 0.0834(6) 0.0434(4) -0.0016(4) -0.0066(3) 0.0072(4)
C1 0.041(3) 0.037(4) 0.054(4) -0.001(3) -0.009(3) -0.001(3)
C2 0.039(3) 0.042(4) 0.045(4) -0.009(3) -0.006(2) -0.003(3)
C3 0.065(4) 0.045(4) 0.063(5) 0.015(4) -0.015(3) -0.011(3)
C4 0.066(5) 0.059(5) 0.072(5) 0.005(4) -0.023(4) -0.029(4)
C5 0.052(4) 0.062(5) 0.052(4) 0.002(4) -0.017(3) -0.006(3)
C6 0.078(5) 0.045(4) 0.069(5) 0.005(4) -0.024(4) -0.003(4)
C7 0.057(4) 0.043(4) 0.078(5) 0.000(4) -0.024(3) -0.008(3)
C8 0.069(5) 0.051(5) 0.070(5) 0.009(4) -0.009(4) -0.015(4)
C9 0.059(4) 0.072(6) 0.071(5) 0.016(4) -0.033(4) -0.021(4)
C10 0.041(3) 0.041(4) 0.047(4) -0.002(3) -0.008(3) -0.001(3)
C11 0.055(4) 0.036(4) 0.082(5) -0.004(4) 0.011(3) -0.004(3)
C12 0.061(4) 0.051(5) 0.064(5) -0.012(4) 0.000(3) 0.007(3)
C13 0.048(4) 0.055(5) 0.058(4) 0.001(4) 0.000(3) -0.002(3)
C14 0.068(5) 0.052(5) 0.063(5) 0.007(4) 0.010(4) -0.011(4)
C15 0.068(4) 0.035(4) 0.052(4) -0.009(3) -0.002(3) -0.002(3)
C16 0.068(5) 0.055(5) 0.068(5) 0.008(4) 0.005(4) 0.002(4)
C17 0.085(6) 0.057(5) 0.074(6) 0.010(4) 0.021(4) 0.005(4)
C18 0.043(4) 0.039(4) 0.050(4) -0.002(3) -0.010(3) -0.004(3)
C19 0.040(3) 0.056(4) 0.050(4) -0.011(3) -0.003(3) 0.003(3)
C20 0.042(4) 0.066(5) 0.053(4) -0.008(4) -0.007(3) -0.010(3)
C21 0.060(4) 0.050(4) 0.052(4) -0.005(4) -0.005(3) -0.006(3)
C22 0.047(4) 0.068(5) 0.082(5) -0.021(5) -0.015(3) 0.013(4)
C23 0.047(4) 0.061(5) 0.076(5) -0.023(4) -0.020(3) 0.010(3)
C24 0.060(4) 0.050(5) 0.069(5) -0.003(4) -0.006(3) -0.003(3)
C25 0.088(6) 0.063(5) 0.061(5) -0.021(5) -0.002(4) -0.011(4)
C26 0.045(4) 0.040(4) 0.046(4) -0.003(3) -0.009(3) -0.003(3)
C27 0.051(4) 0.064(5) 0.085(6) 0.027(5) 0.010(4) 0.006(4)
C28 0.069(5) 0.063(5) 0.097(6) 0.025(5) 0.005(4) 0.015(4)
C29 0.070(5) 0.053(5) 0.053(4) 0.002(4) -0.007(3) -0.013(4)
C30 0.048(4) 0.092(6) 0.057(5) 0.000(5) 0.000(3) -0.013(4)
C31 0.048(4) 0.072(5) 0.058(4) 0.005(4) -0.005(3) 0.004(3)
C32 0.076(5) 0.060(5) 0.078(6) 0.012(5) -0.005(4) -0.008(4)
C33 0.087(6) 0.072(6) 0.077(6) 0.016(5) -0.001(4) -0.011(5)
C34 0.056(4) 0.066(5) 0.065(5) -0.008(4) -0.002(3) 0.000(4)
C35 0.087(6) 0.114(9) 0.090(7) 0.002(6) -0.029(5) -0.002(6)
C36 0.087(7) 0.150(12) 0.109(9) -0.016(9) -0.043(6) 0.001(8)
C37 0.075(7) 0.153(13) 0.116(10) -0.040(10) -0.003(6) -0.028(8)
C38 0.115(8) 0.086(8) 0.100(8) -0.025(7) -0.007(6) -0.021(6)
C39 0.083(6) 0.070(6) 0.085(6) -0.014(5) -0.004(4) -0.008(5)
C40 0.077(5) 0.041(4) 0.058(5) 0.007(4) 0.014(4) 0.005(3)
C41 0.092(6) 0.073(6) 0.066(5) 0.005(5) -0.005(4) 0.028(5)
C42 0.176(12) 0.070(7) 0.061(6) 0.000(5) 0.015(6) 0.038(7)
C43 0.157(12) 0.072(7) 0.094(8) 0.019(6) 0.056(8) 0.052(7)
C44 0.100(8) 0.071(7) 0.150(11) 0.010(8) 0.054(7) 0.022(6)
C45 0.066(6) 0.066(6) 0.104(7) 0.001(5) 0.017(4) 0.008(4)
C46 0.057(4) 0.040(4) 0.059(4) -0.003(3) -0.011(3) -0.001(3)
C47 0.063(5) 0.056(5) 0.079(5) 0.002(4) -0.004(4) 0.009(4)
C48 0.073(5) 0.065(6) 0.099(7) -0.025(5) -0.020(5) 0.013(4)
C49 0.105(8) 0.055(6) 0.112(8) -0.002(6) -0.038(6) 0.022(5)
C50 0.115(8) 0.072(6) 0.078(6) 0.014(5) -0.022(5) 0.002(6)
C51 0.092(6) 0.056(5) 0.079(6) 0.009(5) -0.004(4) 0.005(4)
C52 0.052(4) 0.057(5) 0.060(5) 0.017(4) 0.001(3) 0.011(3)
C53 0.102(7) 0.075(6) 0.076(6) -0.006(5) 0.011(5) -0.001(5)
C54 0.091(7) 0.130(10) 0.071(6) 0.027(7) 0.021(5) 0.015(7)
C55 0.066(6) 0.096(8) 0.108(9) 0.054(7) 0.007(5) 0.012(5)
C56 0.073(6) 0.068(6) 0.106(8) 0.020(6) -0.006(5) -0.001(4)
C57 0.064(5) 0.064(5) 0.070(5) 0.013(4) 0.002(4) 0.006(4)

loop_
_atom_type_symbol
_atom_type_description
_atom_type_scat_dispersion_real
_atom_type_scat_dispersion_imag
_atom_type_scat_source
C C 0.0033 0.0016 'International Tables Vol C Tables 4.2.6.8 and 6.1.1.4'
H H 0.0000 0.0000 'International Tables Vol C Tables 4.2.6.8 and 6.1.1.4'
Br Br -0.2901 2.4595 'International Tables Vol C Tables 4.2.6.8 and 6.1.1.4'
I I -0.4742 1.8119 'International Tables Vol C Tables 4.2.6.8 and 6.1.1.4'
P P 0.1023 0.0942 'International Tables Vol C Tables 4.2.6.8 and 6.1.1.4'

loop_
_geom_angle_atom_site_label_1
_geom_angle_atom_site_label_2
_geom_angle_atom_site_label_3
_geom_angle
_geom_angle_site_symmetry_3
C9 I1 Br1 177.5(2) .
C17 I2 Br1 165.7(2) 1_655
C25 I3 Br1 176.2(2) 3
C33 I4 Br1 170.7(3) 3_545
C34 P1 C46 109.0(3) .
C34 P1 C52 110.1(4) .
C46 P1 C52 109.0(3) .
C34 P1 C40 109.1(4) .
C46 P1 C40 109.2(3) .
C52 P1 C40 110.4(3) .
C26 C1 C18 102.6(5) .
C26 C1 C10 114.1(5) .
C18 C1 C10 112.7(5) .
C26 C1 C2 112.9(5) .
C18 C1 C2 112.5(5) .
C10 C1 C2 102.5(5) .
C3 C2 C7 118.1(6) .
C3 C2 C1 121.8(6) .
C7 C2 C1 119.4(5) .
C2 C3 C4 120.3(7) .
C2 C3 H3 119.9 .
C4 C3 H3 119.9 .
C5 C4 C3 121.8(7) .
C5 C4 H4 119.1 .
C3 C4 H4 119.1 .
C4 C5 C6 117.8(6) .
C4 C5 C8 121.4(7) .
C6 C5 C8 120.7(7) .
C7 C6 C5 120.7(7) .
C7 C6 H6 119.7 .
C5 C6 H6 119.7 .
C6 C7 C2 121.3(7) .
C6 C7 H7 119.3 .
C2 C7 H7 119.3 .
C9 C8 C5 176.7(9) .
C8 C9 I1 178.4(9) .
C15 C10 C11 117.7(6) .
C15 C10 C1 122.6(6) .
C11 C10 C1 119.0(5) .
C12 C11 C10 121.0(6) .
C12 C11 H11 119.5 .
C10 C11 H11 119.5 .
C11 C12 C13 122.0(7) .
C11 C12 H12 119.0 .
C13 C12 H12 119.0 .
C12 C13 C14 117.2(6) .
C12 C13 C16 120.7(7) .
C14 C13 C16 122.0(7) .
C13 C14 C15 121.4(6) .
C13 C14 H14 119.3 .
C15 C14 H14 119.3 .
C10 C15 C14 120.6(6) .
C10 C15 H15 119.7 .
C14 C15 H15 119.7 .
C17 C16 C13 176.1(8) .
C16 C17 I2 175.3(8) .
C23 C18 C19 117.7(6) .
C23 C18 C1 123.0(5) .
C19 C18 C1 118.6(5) .
C20 C19 C18 120.8(6) .
C20 C19 H19 119.6 .
C18 C19 H19 119.6 .
C19 C20 C21 121.2(6) .
C19 C20 H20 119.4 .
C21 C20 H20 119.4 .
C22 C21 C20 117.5(7) .
C22 C21 C24 120.6(6) .
C20 C21 C24 121.8(6) .
C23 C22 C21 120.8(6) .
C23 C22 H22 119.6 .
C21 C22 H22 119.6 .
C22 C23 C18 121.9(6) .
C22 C23 H23 119.1 .
C18 C23 H23 119.1 .
C25 C24 C21 177.2(8) .
C24 C25 I3 177.4(8) .
C27 C26 C31 116.7(6) .
C27 C26 C1 123.1(6) .
C31 C26 C1 119.9(6) .
C26 C27 C28 122.2(7) .
C26 C27 H28 118.9 .
C28 C27 H28 118.9 .
C27 C28 C29 120.2(7) .
C27 C28 H29 119.9 .
C29 C28 H29 119.9 .
C30 C29 C28 117.6(7) .
C30 C29 C32 121.5(7) .
C28 C29 C32 120.9(7) .
C31 C30 C29 121.6(7) .
C31 C30 H31 119.2 .
C29 C30 H31 119.2 .
C30 C31 C26 121.7(7) .
C30 C31 H32 119.1 .
C26 C31 H32 119.1 .
C33 C32 C29 178.2(10) .
C32 C33 I4 176.5(9) .
C39 C34 C35 118.7(9) .
C39 C34 P1 120.5(6) .
C35 C34 P1 120.8(7) .
C36 C35 C34 119.2(11) .
C36 C35 H36 120.4 .
C34 C35 H36 120.4 .
C37 C36 C35 120.7(11) .
C37 C36 H37 119.7 .
C35 C36 H37 119.7 .
C36 C37 C38 122.7(12) .
C36 C37 H38 118.7 .
C38 C37 H38 118.7 .
C37 C38 C39 117.3(11) .
C37 C38 H39 121.3 .
C39 C38 H39 121.3 .
C34 C39 C38 121.3(9) .
C34 C39 H40 119.3 .
C38 C39 H40 119.3 .
C45 C40 C41 120.4(7) .
C45 C40 P1 121.0(6) .
C41 C40 P1 118.5(6) .
C42 C41 C40 118.4(9) .
C42 C41 H42 120.8 .
C40 C41 H42 120.8 .
C43 C42 C41 120.5(11) .
C43 C42 H43 119.8 .
C41 C42 H43 119.8 .
C44 C43 C42 121.1(9) .
C44 C43 H44 119.4 .
C42 C43 H44 119.4 .
C43 C44 C45 120.4(11) .
C43 C44 H45 119.8 .
C45 C44 H45 119.8 .
C40 C45 C44 119.1(10) .
C40 C45 H46 120.4 .
C44 C45 H46 120.4 .
C51 C46 C47 121.3(7) .
C51 C46 P1 119.2(6) .
C47 C46 P1 119.4(6) .
C48 C47 C46 119.4(8) .
C48 C47 H48 120.3 .
C46 C47 H48 120.3 .
C49 C48 C47 119.7(9) .
C49 C48 H49 120.2 .
C47 C48 H49 120.2 .
C50 C49 C48 122.9(9) .
C50 C49 H50 118.5 .
C48 C49 H50 118.5 .
C49 C50 C51 117.8(9) .
C49 C50 H51 121.1 .
C51 C50 H51 121.1 .
C46 C51 C50 118.9(8) .
C46 C51 H52 120.5 .
C50 C51 H52 120.5 .
C53 C52 C57 119.1(7) .
C53 C52 P1 121.2(7) .
C57 C52 P1 119.6(6) .
C52 C53 C54 119.1(9) .
C52 C53 H54 120.4 .
C54 C53 H54 120.4 .
C55 C54 C53 121.1(10) .
C55 C54 H55 119.4 .
C53 C54 H55 119.4 .
C54 C55 C56 120.2(9) .
C54 C55 H56 119.9 .
C56 C55 H56 119.9 .
C55 C56 C57 121.0(10) .
C55 C56 H57 119.5 .
C57 C56 H57 119.5 .
C56 C57 C52 119.5(8) .
C56 C57 H58 120.3 .
C52 C57 H58 120.3 .

loop_
_geom_bond_atom_site_label_1
_geom_bond_atom_site_label_2
_geom_bond_distance
_geom_bond_site_symmetry_2
I1 C9 2.006(6) .
I1 Br1 3.1984(9) .
I2 C17 2.034(8) .
I2 Br1 3.2492(9) 1_655
I3 C25 2.010(8) .
I3 Br1 3.2051(10) 3
I4 C33 2.035(9) .
I4 Br1 3.2705(10) 3_545
P1 C34 1.767(8) .
P1 C46 1.800(7) .
P1 C52 1.802(7) .
P1 C40 1.805(7) .
C1 C26 1.529(9) .
C1 C18 1.550(9) .
C1 C10 1.551(9) .
C1 C2 1.557(8) .
C2 C3 1.383(9) .
C2 C7 1.390(9) .
C3 C4 1.391(9) .
C3 H3 0.9300 .
C4 C5 1.373(10) .
C4 H4 0.9300 .
C5 C6 1.398(10) .
C5 C8 1.444(10) .
C6 C7 1.375(9) .
C6 H6 0.9300 .
C7 H7 0.9300 .
C8 C9 1.169(10) .
C10 C15 1.375(9) .
C10 C11 1.388(9) .
C11 C12 1.367(9) .
C11 H11 0.9300 .
C12 C13 1.372(10) .
C12 H12 0.9300 .
C13 C14 1.381(10) .
C13 C16 1.454(10) .
C14 C15 1.391(9) .
C14 H14 0.9300 .
C15 H15 0.9300 .
C16 C17 1.171(10) .
C18 C23 1.380(9) .
C18 C19 1.391(8) .
C19 C20 1.383(9) .
C19 H19 0.9300 .
C20 C21 1.395(9) .
C20 H20 0.9300 .
C21 C22 1.393(9) .
C21 C24 1.457(10) .
C22 C23 1.375(9) .
C22 H22 0.9300 .
C23 H23 0.9300 .
C24 C25 1.168(10) .
C26 C27 1.375(9) .
C26 C31 1.401(9) .
C27 C28 1.387(10) .
C27 H28 0.9300 .
C28 C29 1.400(10) .
C28 H29 0.9300 .
C29 C30 1.378(10) .
C29 C32 1.443(11) .
C30 C31 1.366(10) .
C30 H31 0.9300 .
C31 H32 0.9300 .
C32 C33 1.160(11) .
C34 C39 1.369(12) .
C34 C35 1.399(11) .
C35 C36 1.371(14) .
C35 H36 0.9300 .
C36 C37 1.333(17) .
C36 H37 0.9300 .
C37 C38 1.363(16) .
C37 H38 0.9300 .
C38 C39 1.396(12) .
C38 H39 0.9300 .
C39 H40 0.9300 .
C40 C45 1.365(10) .
C40 C41 1.404(11) .
C41 C42 1.393(12) .
C41 H42 0.9300 .
C42 C43 1.361(16) .
C42 H43 0.9300 .
C43 C44 1.342(16) .
C43 H44 0.9300 .
C44 C45 1.408(13) .
C44 H45 0.9300 .
C45 H46 0.9300 .
C46 C51 1.374(10) .
C46 C47 1.388(10) .
C47 C48 1.376(11) .
C47 H48 0.9300 .
C48 C49 1.367(13) .
C48 H49 0.9300 .
C49 C50 1.361(13) .
C49 H50 0.9300 .
C50 C51 1.433(12) .
C50 H51 0.9300 .
C51 H52 0.9300 .
C52 C53 1.362(10) .
C52 C57 1.382(10) .
C53 C54 1.406(13) .
C53 H54 0.9300 .
C54 C55 1.324(14) .
C54 H55 0.9300 .
C55 C56 1.341(13) .
C55 H56 0.9300 .
C56 C57 1.382(11) .
C56 H57 0.9300 .
C57 H58 0.9300 .

loop_
_geom_torsion_atom_site_label_1
_geom_torsion_atom_site_label_2
_geom_torsion_atom_site_label_3
_geom_torsion_atom_site_label_4
_geom_torsion
C26 C1 C2 C3 -22.9(8)
C18 C1 C2 C3 -138.4(6)
C10 C1 C2 C3 100.3(7)
C26 C1 C2 C7 166.7(6)
C18 C1 C2 C7 51.2(8)
C10 C1 C2 C7 -70.1(7)
C7 C2 C3 C4 -2.2(10)
C1 C2 C3 C4 -172.7(6)
C2 C3 C4 C5 -0.6(12)
C3 C4 C5 C6 2.2(12)
C3 C4 C5 C8 177.6(7)
C4 C5 C6 C7 -0.9(12)
C8 C5 C6 C7 -176.4(7)
C5 C6 C7 C2 -1.9(12)
C3 C2 C7 C6 3.5(11)
C1 C2 C7 C6 174.2(7)
C26 C1 C10 C15 -139.8(6)
C18 C1 C10 C15 -23.4(8)
C2 C1 C10 C15 97.8(7)
C26 C1 C10 C11 50.6(8)
C18 C1 C10 C11 167.0(6)
C2 C1 C10 C11 -71.8(7)
C15 C10 C11 C12 4.7(10)
C1 C10 C11 C12 174.8(6)
C10 C11 C12 C13 -2.9(11)
C11 C12 C13 C14 -0.6(11)
C11 C12 C13 C16 -177.4(7)
C12 C13 C14 C15 2.3(11)
C16 C13 C14 C15 179.0(7)
C11 C10 C15 C14 -3.0(10)
C1 C10 C15 C14 -172.7(6)
C13 C14 C15 C10 -0.5(11)
C26 C1 C18 C23 -101.0(7)
C10 C1 C18 C23 135.9(7)
C2 C1 C18 C23 20.6(9)
C26 C1 C18 C19 69.7(7)
C10 C1 C18 C19 -53.4(8)
C2 C1 C18 C19 -168.7(6)
C23 C18 C19 C20 0.2(10)
C1 C18 C19 C20 -171.0(6)
C18 C19 C20 C21 0.6(10)
C19 C20 C21 C22 -2.2(11)
C19 C20 C21 C24 173.5(7)
C20 C21 C22 C23 3.0(12)
C24 C21 C22 C23 -172.7(7)
C21 C22 C23 C18 -2.4(12)
C19 C18 C23 C22 0.7(11)
C1 C18 C23 C22 171.5(7)
C18 C1 C26 C27 -104.5(7)
C10 C1 C26 C27 17.7(9)
C2 C1 C26 C27 134.1(7)
C18 C1 C26 C31 68.1(7)
C10 C1 C26 C31 -169.7(6)
C2 C1 C26 C31 -53.2(8)
C31 C26 C27 C28 1.0(11)
C1 C26 C27 C28 173.9(7)
C26 C27 C28 C29 -1.7(13)
C27 C28 C29 C30 1.7(12)
C27 C28 C29 C32 -177.7(8)
C28 C29 C30 C31 -1.0(11)
C32 C29 C30 C31 178.4(7)
C29 C30 C31 C26 0.3(11)
C27 C26 C31 C30 -0.3(11)
C1 C26 C31 C30 -173.4(6)
C46 P1 C34 C39 16.1(7)
C52 P1 C34 C39 135.6(6)
C40 P1 C34 C39 -103.0(7)
C46 P1 C34 C35 -166.2(7)
C52 P1 C34 C35 -46.7(8)
C40 P1 C34 C35 74.7(8)
C39 C34 C35 C36 3.1(14)
P1 C34 C35 C36 -174.6(8)
C34 C35 C36 C37 -2.0(18)
C35 C36 C37 C38 0(2)
C36 C37 C38 C39 0.0(18)
C35 C34 C39 C38 -2.7(13)
P1 C34 C39 C38 175.0(7)
C37 C38 C39 C34 1.2(15)
C34 P1 C40 C45 -16.7(7)
C46 P1 C40 C45 -135.7(6)
C52 P1 C40 C45 104.5(7)
C34 P1 C40 C41 161.3(6)
C46 P1 C40 C41 42.3(7)
C52 P1 C40 C41 -77.5(7)
C45 C40 C41 C42 -0.5(12)
P1 C40 C41 C42 -178.5(7)
C40 C41 C42 C43 0.9(14)
C41 C42 C43 C44 -1.0(16)
C42 C43 C44 C45 0.5(17)
C41 C40 C45 C44 0.1(12)
P1 C40 C45 C44 178.0(7)
C43 C44 C45 C40 -0.1(15)
C34 P1 C46 C51 -86.8(7)
C52 P1 C46 C51 153.0(6)
C40 P1 C46 C51 32.3(7)
C34 P1 C46 C47 89.0(6)
C52 P1 C46 C47 -31.3(7)
C40 P1 C46 C47 -151.9(6)
C51 C46 C47 C48 -0.8(11)
P1 C46 C47 C48 -176.4(6)
C46 C47 C48 C49 0.1(12)
C47 C48 C49 C50 -0.2(14)
C48 C49 C50 C51 0.9(14)
C47 C46 C51 C50 1.5(12)
P1 C46 C51 C50 177.1(6)
C49 C50 C51 C46 -1.5(13)
C34 P1 C52 C53 -29.5(7)
C46 P1 C52 C53 90.1(7)
C40 P1 C52 C53 -150.0(6)
C34 P1 C52 C57 152.6(6)
C46 P1 C52 C57 -87.8(6)
C40 P1 C52 C57 32.1(7)
C57 C52 C53 C54 0.2(12)
P1 C52 C53 C54 -177.7(7)
C52 C53 C54 C55 -0.6(15)
C53 C54 C55 C56 -0.3(15)
C54 C55 C56 C57 1.6(14)
C55 C56 C57 C52 -2.0(12)
C53 C52 C57 C56 1.0(11)
P1 C52 C57 C56 179.0(6)
